data_4073841
loop_
_publ_author_name
'Vicente, Jos\'e'
'Arcas, Aurelia'
'Fern\'andez-Hern\'andez, Jes\'us M.'
'Aull\'on, Gabriel'
'Bautista, Delia'

_publ_section_title
;
 Acetonyl Platinum(II) Complexes&#x2020;
;
_journal_issue 25
_journal_name_full Organometallics
_journal_page_first 6155
_journal_paper_doi 10.1021/om700665n
_journal_volume 26
_journal_year 2007
_chemical_formula_sum 'C15 H25 Cl2 N O Pt'
_chemical_formula_weight 501.35
_chemical_name_systematic
; 
 ? 
;
_space_group_IT_number 14
_symmetry_cell_setting monoclinic
_symmetry_space_group_name_Hall '-P 2yn'
_symmetry_space_group_name_H-M 'P 1 21/n 1'
_atom_sites_solution_hydrogens geom
_atom_sites_solution_primary direct
_atom_sites_solution_secondary difmap
_audit_creation_method SHELXL-97
_cell_angle_alpha 90.00
_cell_angle_beta 102.075(2)
_cell_angle_gamma 90.00
_cell_formula_units_Z 4
_cell_length_a 15.6536(9)
_cell_length_b 6.8386(4)
_cell_length_c 16.5090(9)
_cell_measurement_reflns_used 6151
_cell_measurement_temperature 447(2)
_cell_measurement_theta_max 28.14
_cell_measurement_theta_min 2.66
_cell_volume 1728.17(17)
_computing_cell_refinement 'Bruker SAINT'
_computing_data_collection 'Bruker SMART'
_computing_data_reduction 'Bruker SAINT'
_computing_molecular_graphics 'Bruker SHELXTL'
_computing_publication_material 'Bruker SHELXTL'
_computing_structure_refinement 'SHELXL-97 (Sheldrick, 1997)'
_computing_structure_solution 'SHELXS-97 (Sheldrick, 1990)'
_diffrn_ambient_temperature 447(2)
_diffrn_detector_area_resol_mean 8.26
_diffrn_measured_fraction_theta_full 1.000
_diffrn_measured_fraction_theta_max 1.000
_diffrn_measurement_device_type 'Bruker APEX'
_diffrn_measurement_method \w-scan
_diffrn_radiation_monochromator graphite
_diffrn_radiation_source 'fine-focus sealed tube'
_diffrn_radiation_type MoK\a
_diffrn_radiation_wavelength 0.71073
_diffrn_reflns_av_R_equivalents 0.0271
_diffrn_reflns_av_sigmaI/netI 0.0222
_diffrn_reflns_limit_h_max 19
_diffrn_reflns_limit_h_min -19
_diffrn_reflns_limit_k_max 8
_diffrn_reflns_limit_k_min -8
_diffrn_reflns_limit_l_max 20
_diffrn_reflns_limit_l_min -20
_diffrn_reflns_number 18229
_diffrn_reflns_theta_full 26.00
_diffrn_reflns_theta_max 26.37
_diffrn_reflns_theta_min 1.63
_exptl_absorpt_coefficient_mu 8.424
_exptl_absorpt_correction_T_max 0.4576
_exptl_absorpt_correction_T_min 0.1735
_exptl_absorpt_correction_type multi-scan
_exptl_absorpt_process_details SADABS
_exptl_crystal_colour colourless
_exptl_crystal_density_diffrn 1.927
_exptl_crystal_density_method 'not measured'
_exptl_crystal_description block
_exptl_crystal_F_000 968
_exptl_crystal_size_max 0.32
_exptl_crystal_size_mid 0.12
_exptl_crystal_size_min 0.11
_refine_diff_density_max 1.585
_refine_diff_density_min -0.922
_refine_diff_density_rms 0.123
_refine_ls_extinction_method none
_refine_ls_goodness_of_fit_ref 1.252
_refine_ls_hydrogen_treatment 'rigid methyls, others riding'
_refine_ls_matrix_type full
_refine_ls_number_parameters 186
_refine_ls_number_reflns 3542
_refine_ls_number_restraints 131
_refine_ls_restrained_S_all 1.229
_refine_ls_R_factor_all 0.0262
_refine_ls_R_factor_gt 0.0256
_refine_ls_shift/su_max 0.001
_refine_ls_shift/su_mean 0.000
_refine_ls_structure_factor_coef Fsqd
_refine_ls_weighting_details 'calc w=1/[\s^2^(Fo^2^)+(0.0164P)^2^+4.9987P] where P=(Fo^2^+2Fc^2^)/3'
_refine_ls_weighting_scheme calc
_refine_ls_wR_factor_gt 0.0559
_refine_ls_wR_factor_ref 0.0562
_reflns_number_gt 3497
_reflns_number_total 3542
_reflns_threshold_expression >2sigma(I)
_cod_data_source_file om700665n-file003.cif
_cod_data_source_block 678jms
_cod_original_sg_symbol_H-M 'P 2(1)/n'
_cod_database_code 4073841

loop_
_symmetry_equiv_pos_as_xyz
'x, y, z'
'-x+1/2, y+1/2, -z+1/2'
'-x, -y, -z'
'x-1/2, -y-1/2, z-1/2'

loop_
_atom_site_label
_atom_site_type_symbol
_atom_site_fract_x
_atom_site_fract_y
_atom_site_fract_z
_atom_site_U_iso_or_equiv
_atom_site_adp_type
_atom_site_occupancy
_atom_site_symmetry_multiplicity
_atom_site_calc_flag
_atom_site_refinement_flags
Pt1 Pt 0.532772(10) 0.22208(2) 0.231257(10) 0.01575(6) Uani 1 1 d .
Cl1 Cl 0.53598(8) 0.19648(15) 0.37299(6) 0.0236(2) Uani 1 1 d .
Cl2 Cl 0.38979(7) 0.07437(15) 0.20164(7) 0.0232(2) Uani 1 1 d .
N1 N 0.3727(2) 0.6638(5) 0.3744(2) 0.0198(7) Uani 1 1 d U
O1 O 0.6907(3) 0.5445(5) 0.3766(2) 0.0378(9) Uani 1 1 d U
C1 C 0.5216(3) 0.3344(6) 0.1069(3) 0.0199(9) Uani 1 1 d U
H1 H 0.5680 0.4273 0.1024 0.024 Uiso 1 1 calc R
C2 C 0.5508(3) 0.1386(6) 0.1139(3) 0.0218(9) Uani 1 1 d U
H2A H 0.6107 0.1168 0.1088 0.026 Uiso 1 1 calc R
H2B H 0.5105 0.0416 0.0850 0.026 Uiso 1 1 calc R
C3 C 0.6580(3) 0.3357(6) 0.2586(3) 0.0216(9) Uani 1 1 d U
H3A H 0.6969 0.2439 0.2928 0.026 Uiso 1 1 calc R
H3B H 0.6786 0.3550 0.2077 0.026 Uiso 1 1 calc R
C4 C 0.6596(3) 0.5248(7) 0.3028(3) 0.0228(9) Uani 1 1 d U
C5 C 0.6201(3) 0.7026(6) 0.2534(3) 0.0269(10) Uani 1 1 d U
H5A H 0.5575 0.6937 0.2426 0.032 Uiso 1 1 calc R
H5B H 0.6393 0.7073 0.2019 0.032 Uiso 1 1 calc R
H5C H 0.6385 0.8192 0.2846 0.032 Uiso 1 1 calc R
C11 C 0.4343(3) 0.4024(6) 0.0646(2) 0.0178(8) Uani 1 1 d DU
C12 C 0.3759(3) 0.2827(6) 0.0111(3) 0.0219(9) Uani 1 1 d DU
H12 H 0.3897 0.1519 0.0055 0.026 Uiso 1 1 calc R
C13 C 0.2978(3) 0.3557(7) -0.0335(3) 0.0270(10) Uani 1 1 d DU
H13 H 0.2594 0.2738 -0.0685 0.032 Uiso 1 1 calc R
C14 C 0.2767(3) 0.5515(7) -0.0261(3) 0.0293(10) Uani 1 1 d DU
H14 H 0.2247 0.6013 -0.0570 0.035 Uiso 1 1 calc R
C15 C 0.3331(3) 0.6714(7) 0.0273(3) 0.0260(10) Uani 1 1 d DU
H15 H 0.3185 0.8017 0.0332 0.031 Uiso 1 1 calc R
C16 C 0.4116(3) 0.5981(6) 0.0723(3) 0.0219(9) Uani 1 1 d DU
H16 H 0.4495 0.6802 0.1078 0.026 Uiso 1 1 calc R
C17 C 0.3264(3) 0.8505(7) 0.3840(3) 0.0254(10) Uani 1 1 d U
H17A H 0.3429 0.9486 0.3486 0.030 Uiso 1 1 calc R
H17B H 0.3420 0.8932 0.4406 0.030 Uiso 1 1 calc R
H17C H 0.2644 0.8297 0.3691 0.030 Uiso 1 1 calc R
C18 C 0.4690(3) 0.6974(6) 0.3996(3) 0.0244(9) Uani 1 1 d U
H18A H 0.4856 0.8026 0.3676 0.029 Uiso 1 1 calc R
H18B H 0.4995 0.5805 0.3901 0.029 Uiso 1 1 calc R
H18C H 0.4839 0.7305 0.4574 0.029 Uiso 1 1 calc R
C19 C 0.3502(3) 0.5986(7) 0.2863(3) 0.0248(9) Uani 1 1 d U
H19A H 0.2881 0.5828 0.2695 0.030 Uiso 1 1 calc R
H19B H 0.3785 0.4761 0.2808 0.030 Uiso 1 1 calc R
H19C H 0.3697 0.6948 0.2518 0.030 Uiso 1 1 calc R
C20 C 0.3452(3) 0.5108(7) 0.4286(3) 0.0286(10) Uani 1 1 d U
H20A H 0.3598 0.5531 0.4853 0.034 Uiso 1 1 calc R
H20B H 0.3750 0.3905 0.4229 0.034 Uiso 1 1 calc R
H20C H 0.2833 0.4908 0.4125 0.034 Uiso 1 1 calc R

loop_
_atom_site_aniso_label
_atom_site_aniso_U_11
_atom_site_aniso_U_22
_atom_site_aniso_U_33
_atom_site_aniso_U_23
_atom_site_aniso_U_13
_atom_site_aniso_U_12
Pt1 0.01879(9) 0.01371(9) 0.01520(9) 0.00152(6) 0.00455(6) 0.00118(6)
Cl1 0.0340(6) 0.0208(5) 0.0162(5) 0.0007(4) 0.0061(4) -0.0020(4)
Cl2 0.0245(5) 0.0239(5) 0.0214(5) 0.0027(4) 0.0054(4) -0.0053(4)
N1 0.0240(19) 0.0168(17) 0.0191(18) 0.0027(14) 0.0054(15) 0.0006(14)
O1 0.052(2) 0.0306(19) 0.0252(18) -0.0013(15) -0.0044(16) -0.0100(17)
C1 0.022(2) 0.024(2) 0.014(2) 0.0021(17) 0.0058(17) -0.0013(17)
C2 0.028(2) 0.024(2) 0.014(2) 0.0003(17) 0.0049(17) 0.0051(18)
C3 0.020(2) 0.024(2) 0.019(2) 0.0043(17) 0.0016(17) 0.0000(17)
C4 0.017(2) 0.027(2) 0.023(2) 0.0020(18) 0.0007(17) -0.0073(17)
C5 0.029(3) 0.021(2) 0.031(3) -0.0003(19) 0.006(2) -0.0053(18)
C11 0.021(2) 0.019(2) 0.014(2) 0.0015(16) 0.0066(16) 0.0003(16)
C12 0.029(2) 0.022(2) 0.017(2) -0.0021(17) 0.0105(18) -0.0042(17)
C13 0.026(2) 0.036(2) 0.018(2) -0.0001(19) 0.0025(18) -0.010(2)
C14 0.023(2) 0.045(3) 0.021(2) 0.013(2) 0.0069(19) 0.004(2)
C15 0.031(2) 0.022(2) 0.030(3) 0.0068(19) 0.016(2) 0.0049(18)
C16 0.028(2) 0.021(2) 0.018(2) -0.0008(17) 0.0093(18) -0.0024(17)
C17 0.030(2) 0.023(2) 0.025(2) 0.0001(18) 0.012(2) 0.0058(19)
C18 0.023(2) 0.022(2) 0.028(2) -0.0012(18) 0.0049(19) -0.0013(17)
C19 0.030(2) 0.025(2) 0.020(2) -0.0017(18) 0.0063(19) -0.0022(19)
C20 0.028(3) 0.032(3) 0.027(2) 0.012(2) 0.007(2) -0.003(2)

loop_
_atom_type_symbol
_atom_type_description
_atom_type_scat_dispersion_real
_atom_type_scat_dispersion_imag
_atom_type_scat_source
C C 0.0033 0.0016 'International Tables Vol C Tables 4.2.6.8 and 6.1.1.4'
H H 0.0000 0.0000 'International Tables Vol C Tables 4.2.6.8 and 6.1.1.4'
N N 0.0061 0.0033 'International Tables Vol C Tables 4.2.6.8 and 6.1.1.4'
O O 0.0106 0.0060 'International Tables Vol C Tables 4.2.6.8 and 6.1.1.4'
Cl Cl 0.1484 0.1585 'International Tables Vol C Tables 4.2.6.8 and 6.1.1.4'
Pt Pt -1.7033 8.3905 'International Tables Vol C Tables 4.2.6.8 and 6.1.1.4'

loop_
_geom_angle_atom_site_label_1
_geom_angle_atom_site_label_2
_geom_angle_atom_site_label_3
_geom_angle
C3 Pt1 C2 89.93(18)
C3 Pt1 C1 87.62(17)
C2 Pt1 C1 38.68(16)
C3 Pt1 Cl1 89.37(13)
C2 Pt1 Cl1 157.97(12)
C1 Pt1 Cl1 163.13(12)
C3 Pt1 Cl2 177.22(12)
C2 Pt1 Cl2 89.86(13)
C1 Pt1 Cl2 93.95(12)
Cl1 Pt1 Cl2 89.78(4)
C19 N1 C17 109.8(3)
C19 N1 C18 109.7(3)
C17 N1 C18 108.9(3)
C19 N1 C20 109.6(3)
C17 N1 C20 109.0(3)
C18 N1 C20 109.8(3)
C2 C1 C11 126.2(4)
C2 C1 Pt1 68.0(2)
C11 C1 Pt1 116.4(3)
C1 C2 Pt1 73.3(2)
C4 C3 Pt1 110.6(3)
O1 C4 C3 123.3(4)
O1 C4 C5 118.6(4)
C3 C4 C5 118.0(4)
C12 C11 C16 118.3(4)
C12 C11 C1 122.3(4)
C16 C11 C1 119.2(4)
C13 C12 C11 121.0(4)
C12 C13 C14 120.1(4)
C15 C14 C13 119.7(4)
C14 C15 C16 120.2(4)
C15 C16 C11 120.7(4)

loop_
_geom_bond_atom_site_label_1
_geom_bond_atom_site_label_2
_geom_bond_distance
Pt1 C3 2.069(4)
Pt1 C2 2.095(4)
Pt1 C1 2.164(4)
Pt1 Cl1 2.3364(11)
Pt1 Cl2 2.4106(11)
N1 C19 1.491(5)
N1 C17 1.493(5)
N1 C18 1.495(6)
N1 C20 1.498(5)
O1 C4 1.221(5)
C1 C2 1.412(6)
C1 C11 1.474(6)
C3 C4 1.482(6)
C4 C5 1.522(6)
C11 C12 1.396(6)
C11 C16 1.397(6)
C12 C13 1.381(6)
C13 C14 1.391(6)
C14 C15 1.379(6)
C15 C16 1.390(6)

loop_
_geom_hbond_atom_site_label_D
_geom_hbond_atom_site_label_H
_geom_hbond_atom_site_label_A
_geom_hbond_distance_DH
_geom_hbond_distance_HA
_geom_hbond_distance_DA
_geom_hbond_angle_DHA
_geom_hbond_site_symmetry_A
C18 H18A Cl1 0.96 2.80 3.624(5) 144.0 1_565
C17 H17A Cl2 0.96 2.81 3.694(5) 153.0 1_565
C19 H19A Cl2 0.96 2.92 3.808(5) 153.8 2
C19 H19B Pt1 0.96 3.22 4.087(5) 151.6 .
C18 H18B Cl1 0.96 2.72 3.636(5) 160.8 .
C13 H13 O1 0.93 2.51 3.386(6) 156.8 4_565
